data_7203777
loop_
_publ_author_name
'Balamurugan, V.'
'Mukherjee, Rabindranath'

_publ_section_title
;
 Homochiral 1D-helical metal--organic frameworks from achiral
 components. Formation of chiral channel via C--H&#x22EF;Cl interaction
;
_journal_issue 54
_journal_name_full CrystEngComm
_journal_page_first 337
_journal_paper_doi 10.1039/b503583j
_journal_volume 7
_journal_year 2005
_chemical_formula_moiety 'C14 H14 N4 Zn Cl2'
_chemical_formula_sum 'C14 H14 Cl2 N4 Zn'
_chemical_formula_weight 374.56
_chemical_name_systematic
;
?
;
_space_group_IT_number 4
_symmetry_cell_setting monoclinic
_symmetry_space_group_name_Hall 'P 2yb'
_symmetry_space_group_name_H-M 'P 1 21 1'
_atom_sites_solution_hydrogens geom
_atom_sites_solution_primary direct
_atom_sites_solution_secondary difmap
_audit_creation_method SHELXL-97
_cell_angle_alpha 90.00
_cell_angle_beta 97.213(1)
_cell_angle_gamma 90.00
_cell_formula_units_Z 2
_cell_length_a 7.6924(6)
_cell_length_b 10.9917(8)
_cell_length_c 8.9403(7)
_cell_measurement_temperature 100(2)
_cell_volume 749.94(10)
_computing_cell_refinement 'Bruker SMART'
_computing_data_collection 'Bruker SMART APEX'
_computing_data_reduction 'Bruker SAINT PLUS'
_computing_molecular_graphics 'Diamond 2.1c'
_computing_publication_material 'WinGX publication routines (Farrugia, 1999)'
_computing_structure_refinement 'SHELXL-97 (Sheldrick, 1997)'
_computing_structure_solution 'SHELXS-86 (Sheldrick, 1985)'
_diffrn_ambient_temperature 100(2)
_diffrn_measured_fraction_theta_full 0.987
_diffrn_measured_fraction_theta_max 0.987
_diffrn_measurement_device_type 'CCD area detector'
_diffrn_measurement_method 'phi and omega scans'
_diffrn_radiation_monochromator graphite
_diffrn_radiation_source 'fine-focus sealed tube'
_diffrn_radiation_type MoK\a
_diffrn_radiation_wavelength 0.71073
_diffrn_reflns_av_R_equivalents 0.0143
_diffrn_reflns_av_sigmaI/netI 0.0247
_diffrn_reflns_limit_h_max 10
_diffrn_reflns_limit_h_min -6
_diffrn_reflns_limit_k_max 14
_diffrn_reflns_limit_k_min -13
_diffrn_reflns_limit_l_max 11
_diffrn_reflns_limit_l_min -11
_diffrn_reflns_number 4999
_diffrn_reflns_theta_full 28.28
_diffrn_reflns_theta_max 28.28
_diffrn_reflns_theta_min 2.30
_exptl_absorpt_coefficient_mu 1.991
_exptl_absorpt_correction_T_max 0.8258
_exptl_absorpt_correction_T_min 0.5866
_exptl_absorpt_correction_type empirical
_exptl_absorpt_process_details SADABS
_exptl_crystal_colour colourless
_exptl_crystal_density_diffrn 1.659
_exptl_crystal_density_method 'not measured'
_exptl_crystal_description block
_exptl_crystal_F_000 380
_exptl_crystal_size_max 0.3
_exptl_crystal_size_mid 0.2
_exptl_crystal_size_min 0.1
_refine_diff_density_max 0.448
_refine_diff_density_min -0.284
_refine_diff_density_rms 0.066
_refine_ls_abs_structure_details 'Flack H D (1983), Acta Cryst. A39, 876-881'
_refine_ls_abs_structure_Flack 0.00(4)
_refine_ls_extinction_method none
_refine_ls_goodness_of_fit_ref 1.081
_refine_ls_hydrogen_treatment constr
_refine_ls_matrix_type full
_refine_ls_number_parameters 203
_refine_ls_number_reflns 3348
_refine_ls_number_restraints 15
_refine_ls_restrained_S_all 1.078
_refine_ls_R_factor_all 0.0223
_refine_ls_R_factor_gt 0.0222
_refine_ls_shift/su_max 0.001
_refine_ls_shift/su_mean 0.000
_refine_ls_structure_factor_coef Fsqd
_refine_ls_weighting_details 'calc w=1/[\s^2^(Fo^2^)+(0.0326P)^2^+0.2278P] where P=(Fo^2^+2Fc^2^)/3'
_refine_ls_weighting_scheme calc
_refine_ls_wR_factor_gt 0.0578
_refine_ls_wR_factor_ref 0.0579
_reflns_number_gt 3323
_reflns_number_total 3348
_reflns_threshold_expression >2sigma(I)
_cod_data_source_file b503583j.txt
_cod_data_source_block '[(L6)ZnCl2]n_(1b)'
_cod_depositor_comments
;
The following automatic conversions were performed:
'_symmetry_cell_setting' value 'Monoclinic' changed to 'monoclinic'
according to '/home/saulius/struct/CIF-dictionaries/cif_core.dic'
dictionary named 'cif_core.dic' version 2.4.1 from 2010-06-29.

Automatic conversion script
Id: cif_fix_enum 1527 2010-12-29 10:47:43Z saulius 
;
_cod_original_sg_symbol_H-M P2(1)
_cod_database_code 7203777

loop_
_symmetry_equiv_pos_as_xyz
'x, y, z'
'-x, y+1/2, -z'

loop_
_atom_site_label
_atom_site_type_symbol
_atom_site_fract_x
_atom_site_fract_y
_atom_site_fract_z
_atom_site_U_iso_or_equiv
_atom_site_adp_type
_atom_site_occupancy
_atom_site_symmetry_multiplicity
_atom_site_calc_flag
_atom_site_refinement_flags
_atom_site_disorder_assembly
_atom_site_disorder_group
Zn Zn 0.19231(3) 0.04185(2) 0.79892(2) 0.01449(6) Uani 1 1 d . . .
Cl1 Cl 0.38906(7) 0.06093(5) 0.63564(5) 0.02126(12) Uani 1 1 d . . .
Cl2 Cl 0.08488(7) 0.21835(5) 0.87153(6) 0.01981(11) Uani 1 1 d . . .
N1 N 0.2961(2) -0.04025(16) 0.99351(19) 0.0151(3) Uani 1 1 d . . .
N2 N 0.4232(2) -0.12584(17) 1.02229(19) 0.0147(3) Uani 1 1 d . . .
N3 N 0.1369(2) -0.52876(17) 0.4053(2) 0.0169(4) Uani 1 1 d . . .
N4 N 0.0157(2) -0.56100(16) 0.28782(19) 0.0155(3) Uani 1 1 d . . .
C1 C 0.2566(3) -0.0040(2) 1.1282(2) 0.0182(4) Uani 1 1 d D . .
H1 H 0.1612(3) 0.0652(2) 1.1450(2) 0.022 Uiso 1 1 calc RD . .
C2 C 0.3560(3) -0.0679(2) 1.2442(2) 0.0196(4) Uani 1 1 d D . .
H2 H 0.3518(3) -0.0595(2) 1.3641(3) 0.024 Uiso 1 1 calc RD . .
C3 C 0.4607(3) -0.1443(2) 1.1715(2) 0.0182(4) Uani 1 1 d D . .
H3 H 0.5560(3) -0.2078(2) 1.2251(2) 0.022 Uiso 1 1 calc RD . .
C4 C 0.4930(3) -0.1905(2) 0.9008(2) 0.0160(4) Uani 1 1 d D . .
H4A H 0.5083(3) -0.1277(2) 0.8105(2) 0.019 Uiso 1 1 calc RD . .
H4B H 0.6207(3) -0.2266(2) 0.9418(2) 0.019 Uiso 1 1 calc RD . .
C5 C 0.3734(3) -0.2934(2) 0.8411(2) 0.0150(4) Uani 1 1 d . . .
C6 C 0.3104(3) -0.3757(2) 0.9393(2) 0.0178(4) Uani 1 1 d D . .
H6 H 0.3491(3) -0.3673(2) 1.0592(3) 0.021 Uiso 1 1 calc RD . .
C7 C 0.1982(3) -0.4687(2) 0.8843(2) 0.0187(4) Uani 1 1 d D . .
H7 H 0.1513(3) -0.5330(2) 0.9613(2) 0.022 Uiso 1 1 calc RD . .
C8 C 0.1456(3) -0.4794(2) 0.7294(2) 0.0183(4) Uani 1 1 d D . .
H8 H 0.0552(3) -0.5502(2) 0.6872(2) 0.022 Uiso 1 1 calc RD . .
C9 C 0.2096(3) -0.39881(19) 0.6296(2) 0.0159(4) Uani 1 1 d . . .
C10 C 0.3241(3) -0.3062(2) 0.6858(2) 0.0149(4) Uani 1 1 d D . .
H10 H 0.3750(3) -0.2439(2) 0.6087(2) 0.018 Uiso 1 1 calc RD . .
C11 C 0.1460(3) -0.4035(2) 0.4624(3) 0.0199(4) Uani 1 1 d D . .
H11A H 0.0177(3) -0.3625(2) 0.4417(3) 0.024 Uiso 1 1 calc RD . .
H11B H 0.2338(3) -0.3514(2) 0.4021(3) 0.024 Uiso 1 1 calc RD . .
C12 C 0.2475(3) -0.6211(2) 0.4429(2) 0.0194(4) Uani 1 1 d D . .
H12 H 0.3569(3) -0.6196(2) 0.5314(3) 0.023 Uiso 1 1 calc RD . .
C13 C 0.1987(3) -0.7181(2) 0.3502(3) 0.0186(4) Uani 1 1 d D . .
H13 H 0.2586(3) -0.8070(2) 0.3515(3) 0.022 Uiso 1 1 calc RD . .
C14 C 0.0536(3) -0.67564(19) 0.2532(2) 0.0166(4) Uani 1 1 d D . .
H14 H -0.0174(3) -0.7281(2) 0.1633(2) 0.020 Uiso 1 1 calc RD . .

loop_
_atom_site_aniso_label
_atom_site_aniso_U_11
_atom_site_aniso_U_22
_atom_site_aniso_U_33
_atom_site_aniso_U_23
_atom_site_aniso_U_13
_atom_site_aniso_U_12
Zn 0.01693(11) 0.01343(11) 0.01190(10) -0.00039(10) -0.00297(7) -0.00023(9)
Cl1 0.0253(2) 0.0228(3) 0.0158(2) 0.0015(2) 0.00330(16) 0.0002(2)
Cl2 0.0247(2) 0.0144(2) 0.0193(2) -0.00203(19) -0.00151(18) 0.00152(18)
N1 0.0163(8) 0.0152(9) 0.0130(8) -0.0004(7) -0.0020(6) 0.0018(6)
N2 0.0179(8) 0.0130(8) 0.0119(8) -0.0022(6) -0.0029(6) 0.0001(6)
N3 0.0195(9) 0.0162(9) 0.0135(8) -0.0028(7) -0.0042(7) 0.0007(7)
N4 0.0186(8) 0.0158(9) 0.0108(8) -0.0016(6) -0.0036(6) -0.0006(6)
C1 0.0198(10) 0.0199(10) 0.0144(10) -0.0018(8) -0.0003(7) -0.0004(8)
C2 0.0254(11) 0.0204(11) 0.0123(9) -0.0010(8) -0.0010(8) 0.0008(8)
C3 0.0228(10) 0.0176(11) 0.0126(9) -0.0006(8) -0.0042(7) -0.0001(8)
C4 0.0158(9) 0.0169(10) 0.0146(9) -0.0040(8) -0.0009(7) 0.0004(7)
C5 0.0153(9) 0.0134(9) 0.0149(9) -0.0025(8) -0.0033(7) 0.0033(7)
C6 0.0216(10) 0.0181(11) 0.0131(9) -0.0036(8) -0.0005(7) 0.0025(8)
C7 0.0231(9) 0.0158(11) 0.0173(9) -0.0015(9) 0.0030(7) -0.0004(9)
C8 0.0188(9) 0.0151(11) 0.0199(9) -0.0020(8) -0.0022(7) 0.0009(7)
C9 0.0183(10) 0.0146(10) 0.0137(9) -0.0027(8) -0.0018(7) 0.0033(8)
C10 0.0169(9) 0.0141(10) 0.0128(9) -0.0004(7) -0.0015(7) 0.0026(7)
C11 0.0273(11) 0.0144(10) 0.0155(10) -0.0025(8) -0.0068(8) 0.0002(8)
C12 0.0201(10) 0.0196(11) 0.0172(10) -0.0021(8) -0.0029(8) 0.0026(8)
C13 0.0190(10) 0.0191(11) 0.0170(10) -0.0009(8) -0.0002(8) 0.0022(8)
C14 0.0188(10) 0.0147(10) 0.0159(10) -0.0019(8) 0.0013(7) -0.0017(8)

loop_
_atom_type_symbol
_atom_type_description
_atom_type_scat_dispersion_real
_atom_type_scat_dispersion_imag
_atom_type_scat_source
C C 0.0033 0.0016 'International Tables Vol C Tables 4.2.6.8 and 6.1.1.4'
H H 0.0000 0.0000 'International Tables Vol C Tables 4.2.6.8 and 6.1.1.4'
Cl Cl 0.1484 0.1585 'International Tables Vol C Tables 4.2.6.8 and 6.1.1.4'
N N 0.0061 0.0033 'International Tables Vol C Tables 4.2.6.8 and 6.1.1.4'
Zn Zn 0.2839 1.4301 'International Tables Vol C Tables 4.2.6.8 and 6.1.1.4'

loop_
_geom_angle_atom_site_label_1
_geom_angle_atom_site_label_2
_geom_angle_atom_site_label_3
_geom_angle
_geom_angle_site_symmetry_1
_geom_angle_site_symmetry_3
_geom_angle_publ_flag
N1 Zn N4 106.59(7) 2_556 . ?
N1 Zn Cl1 111.99(5) . . ?
N1 Zn Cl2 104.86(5) . . ?
N4 Zn Cl1 111.55(5) 2_556 . ?
N4 Zn Cl2 106.95(5) 2_556 . ?
Cl1 Zn Cl2 114.35(2) . . ?
C1 N1 N2 105.95(17) . . ?
C1 N1 Zn 121.92(15) . . ?
N2 N1 Zn 131.75(14) . . ?
C3 N2 N1 110.65(17) . . ?
C3 N2 C4 127.80(18) . . ?
N1 N2 C4 121.42(16) . . ?
C12 N3 N4 110.37(17) . . ?
C12 N3 C11 128.51(17) . . ?
N4 N3 C11 120.73(17) . . ?
C14 N4 N3 105.99(16) . . ?
C14 N4 Zn 128.30(14) . 2_546 ?
N3 N4 Zn 125.45(14) . 2_546 ?
N1 C1 C2 110.7(2) . . ?
C3 C2 C1 104.65(19) . . ?
N2 C3 C2 108.06(19) . . ?
N2 C4 C5 111.30(17) . . ?
C6 C5 C10 119.26(19) . . ?
C6 C5 C4 120.57(17) . . ?
C10 C5 C4 120.17(19) . . ?
C7 C6 C5 120.45(19) . . ?
C6 C7 C8 120.2(2) . . ?
C9 C8 C7 120.03(19) . . ?
C8 C9 C10 119.42(18) . . ?
C8 C9 C11 121.01(19) . . ?
C10 C9 C11 119.39(19) . . ?
C9 C10 C5 120.6(2) . . ?
N3 C11 C9 111.79(17) . . ?
N3 C12 C13 108.64(18) . . ?
C12 C13 C14 104.53(19) . . ?
N4 C14 C13 110.45(18) . . ?

loop_
_geom_bond_atom_site_label_1
_geom_bond_atom_site_label_2
_geom_bond_distance
_geom_bond_site_symmetry_2
_geom_bond_publ_flag
Zn N1 2.0320(17) . ?
Zn N4 2.0316(17) 2_556 ?
Zn Cl1 2.2406(6) . ?
Zn Cl2 2.2366(6) . ?
N1 C1 1.339(3) . ?
N1 N2 1.358(2) . ?
N2 C3 1.344(3) . ?
N2 C4 1.456(3) . ?
N3 C12 1.340(3) . ?
N3 N4 1.361(2) . ?
N3 C11 1.466(3) . ?
N4 C14 1.339(3) . ?
N4 Zn 2.0316(17) 2_546 ?
C1 C2 1.398(3) . ?
C2 C3 1.382(3) . ?
C4 C5 1.513(3) . ?
C5 C6 1.390(3) . ?
C5 C10 1.399(3) . ?
C6 C7 1.387(3) . ?
C7 C8 1.398(3) . ?
C8 C9 1.390(3) . ?
C9 C10 1.398(3) . ?
C9 C11 1.514(3) . ?
C12 C13 1.373(3) . ?
C13 C14 1.404(3) . ?
